data_2009277
loop_
_publ_author_name
'Jerome Chiffre'
'Eric Manoury'
'Jean-Claude Daran'
'Gilbert G. A. Balavoine'

_publ_section_title
;
 [(2<i>S</i>,4<i>S</i>)-4-Hydroxymethyl-1,3-dioxan-2-yl]ferrocene
;
_journal_issue 12
_journal_name_full 'Acta Crystallographica Section C'
_journal_page_first 2045
_journal_page_last 2047
_journal_paper_doi 10.1107/S010827019901207X
_journal_volume 55
_journal_year 1999
_chemical_formula_iupac '[Fe(C5 H5 )(C10 H13 O3 )]'
_chemical_formula_moiety 'C15 H18 Fe O3'
_chemical_formula_sum 'C15 H18 Fe O3'
_chemical_formula_weight 302.18
_chemical_name_systematic
;
 (2S,4S)-(hydroxymethyl)-2-dioxane-1,3]-ferrocene
;
_space_group_IT_number 79
_symmetry_cell_setting tetragonal
_symmetry_space_group_name_Hall 'I 4'
_symmetry_space_group_name_H-M 'I 4'
_cell_angle_alpha 90.00
_cell_angle_beta 90.00
_cell_angle_gamma 90.00
_cell_formula_units_Z 8
_cell_length_a 20.521(3)
_cell_length_b 20.521(3)
_cell_length_c 6.1384(7)
_cell_measurement_reflns_used 5000
_cell_measurement_temperature 180(2)
_cell_measurement_theta_max 24.25
_cell_measurement_theta_min 1.98
_cell_volume 2585.0(6)
_computing_cell_refinement 'IPDS software'
_computing_data_collection 'IPDS software (Stoe, 1996)'
_computing_data_reduction 'XRED (Stoe, 1996)'
_computing_molecular_graphics 'CAMERON (Watkin et al.,  1996)'
_computing_structure_refinement 'SHELXL97 (Sheldrick, 1997)'
_computing_structure_solution 'SIR92 (Altomare et al., 1994)'
_diffrn_ambient_temperature 180(2)
_diffrn_measured_fraction_theta_full 0.988
_diffrn_measured_fraction_theta_max 0.988
_diffrn_measurement_device_type 'Stoe IPDS'
_diffrn_measurement_method \f
_diffrn_radiation_monochromator graphite
_diffrn_radiation_source 'fine-focus sealed tube'
_diffrn_radiation_type MoK\a
_diffrn_radiation_wavelength 0.71073
_diffrn_reflns_av_R_equivalents 0.0409
_diffrn_reflns_av_sigmaI/netI 0.0223
_diffrn_reflns_limit_h_max 23
_diffrn_reflns_limit_h_min -23
_diffrn_reflns_limit_k_max 23
_diffrn_reflns_limit_k_min -23
_diffrn_reflns_limit_l_max 7
_diffrn_reflns_limit_l_min -7
_diffrn_reflns_number 10394
_diffrn_reflns_theta_full 24.25
_diffrn_reflns_theta_max 24.25
_diffrn_reflns_theta_min 1.98
_diffrn_standards_decay_% <
_diffrn_standards_interval_time 7
_diffrn_standards_number 200
_exptl_absorpt_coefficient_mu 1.167
_exptl_absorpt_correction_T_max 0.8518
_exptl_absorpt_correction_T_min 0.6324
_exptl_absorpt_correction_type numerical
_exptl_absorpt_process_details '(X-SHAPE; Stoe, 1996)'
_exptl_crystal_colour yellow
_exptl_crystal_density_diffrn 1.553
_exptl_crystal_density_method 'not measured'
_exptl_crystal_description needle
_exptl_crystal_F_000 1264
_exptl_crystal_size_max 0.853
_exptl_crystal_size_mid 0.243
_exptl_crystal_size_min 0.116
_refine_diff_density_max 0.294
_refine_diff_density_min -0.218
_refine_ls_abs_structure_details 'Flack  (1983)'
_refine_ls_abs_structure_Flack -0.01(2)
_refine_ls_extinction_method none
_refine_ls_goodness_of_fit_ref 1.133
_refine_ls_hydrogen_treatment mixed
_refine_ls_matrix_type full
_refine_ls_number_parameters 172
_refine_ls_number_reflns 2054
_refine_ls_number_restraints 1
_refine_ls_restrained_S_all 1.133
_refine_ls_R_factor_all 0.0268
_refine_ls_R_factor_gt 0.0240
_refine_ls_shift/su_max 0.001
_refine_ls_shift/su_mean 0.000
_refine_ls_structure_factor_coef Fsqd
_refine_ls_weighting_details 'w = 1/[\s^2^(Fo^2^)+(0.0297P)^2^+3.7035P] where P=(Fo^2^+2Fc^2^)/3'
_refine_ls_weighting_scheme calc
_refine_ls_wR_factor_ref 0.0663
_reflns_number_gt 1940
_reflns_number_total 2054
_reflns_threshold_expression I>2\s(I)
_cod_data_source_file gs1052.cif
_cod_data_source_block 1
_cod_depositor_comments
;
The following automatic conversions were performed:
'_symmetry_cell_setting' value 'Tetragonal ' changed to 'tetragonal'
according to '/home/saulius/struct/CIF-dictionaries/cif_core.dic'
dictionary named 'cif_core.dic' version 2.4.1 from
2010-06-29.

'_geom_bond_publ_flag' value 'No' changed to 'no' according
to '/home/saulius/struct/CIF-dictionaries/cif_core.dic' dictionary named
'cif_core.dic' version 2.4.1 from 2010-06-29 (20
times).

'_geom_bond_publ_flag' value 'Yes' changed to 'yes' according to
'/home/saulius/struct/CIF-dictionaries/cif_core.dic' dictionary named
'cif_core.dic' version 2.4.1 from 2010-06-29 (9 times).

Automatic conversion script
Id: cif_fix_enum 1527 2010-12-29 10:47:43Z saulius 

The following automatic conversions were performed:

'_symmetry_cell_setting' value 'Tetragonal ' changed to 'tetragonal'
according to /home/saulius/struct/CIF-dictionaries/cif_core.dic
dictionary named 'cif_core.dic' version 2.4.1 from
2010-06-29.

'_geom_bond_publ_flag' value 'No' changed to 'no'
according to /home/saulius/struct/CIF-dictionaries/cif_core.dic
dictionary named 'cif_core.dic' version 2.4.1 from 2010-06-29 (20
times).

'_geom_bond_publ_flag' value 'Yes' changed to 'yes'
according to /home/saulius/struct/CIF-dictionaries/cif_core.dic
dictionary named 'cif_core.dic' version 2.4.1 from 2010-06-29 (9
times).

'_geom_angle_publ_flag' value 'No' changed to 'no' according
to /home/saulius/struct/CIF-dictionaries/cif_core.dic dictionary
named 'cif_core.dic' version 2.4.1 from 2010-06-29 (76
times).

'_geom_angle_publ_flag' value 'Yes' changed to 'yes'
according to /home/saulius/struct/CIF-dictionaries/cif_core.dic
dictionary named 'cif_core.dic' version 2.4.1 from 2010-06-29 (13
times).

'_geom_torsion_publ_flag' value 'Yes' changed to 'yes'
according to /home/saulius/struct/CIF-dictionaries/cif_core.dic
dictionary named 'cif_core.dic' version 2.4.1 from 2010-06-29 (6
times).

Automatic conversion script
Id: cif_fix_values 1715 2011-07-08 13:25:40Z adriana 

The following automatic conversions were performed:

'_refine_ls_weighting_scheme' value 'calc w =
1/[\s^2^(Fo^2^)+(0.0297P)^2^+3.7035P] where P=(Fo^2^+2Fc^2^)/3' was
changed to 'calc'. New tag '_refine_ls_weighting_details' was
created. The value of the new tag was set to 'w =
1/[\s^2^(Fo^2^)+(0.0297P)^2^+3.7035P] where P=(Fo^2^+2Fc^2^)/3'.

Automatic conversion script
Id: cif_fix_values 3143 2015-03-26 13:38:13Z robertas 
;
_cod_original_cell_volume 2584.8(5)
_cod_original_sg_symbol_H-M 'I 4 '
_cod_database_code 2009277

loop_
_symmetry_equiv_pos_as_xyz
'x, y, z'
'-y, x, z'
'-x, -y, z'
'y, -x, z'
'x+1/2, y+1/2, z+1/2'
'-y+1/2, x+1/2, z+1/2'
'-x+1/2, -y+1/2, z+1/2'
'y+1/2, -x+1/2, z+1/2'

loop_
_atom_site_label
_atom_site_fract_x
_atom_site_fract_y
_atom_site_fract_z
_atom_site_U_iso_or_equiv
_atom_site_adp_type
_atom_site_calc_flag
_atom_site_refinement_flags
_atom_site_occupancy
_atom_site_disorder_assembly
_atom_site_disorder_group
_atom_site_type_symbol
Fe1 0.347843(16) 0.126794(16) 0.78073(9) 0.01671(12) Uani d . 1 . . Fe
O1 0.17578(9) 0.10135(9) 0.6539(3) 0.0179(4) Uani d . 1 . . O
O2 0.20800(9) 0.05064(10) 0.3316(3) 0.0229(5) Uani d . 1 . . O
O3 0.04571(9) 0.08184(10) 0.8111(4) 0.0287(5) Uani d . 1 . . O
HO3 0.0094 0.0812 0.7900 0.050 Uiso d . 1 . . H
C1 0.28616(14) 0.06919(14) 0.6086(5) 0.0163(6) Uani d . 1 . . C
C2 0.34945(14) 0.06865(13) 0.5121(5) 0.0201(6) Uani d . 1 . . C
H2 0.3596 0.0818 0.3677 0.024 Uiso calc R 1 . . H
C3 0.39459(16) 0.04509(15) 0.6688(6) 0.0240(7) Uani d . 1 . . C
H3 0.4402 0.0399 0.6477 0.029 Uiso calc R 1 . . H
C4 0.35962(16) 0.03063(14) 0.8623(5) 0.0229(7) Uani d . 1 . . C
H4 0.3779 0.0141 0.9935 0.027 Uiso calc R 1 . . H
C5 0.29234(14) 0.04509(13) 0.8265(5) 0.0197(7) Uani d . 1 . . C
H5 0.2580 0.0397 0.9286 0.024 Uiso calc R 1 . . H
C6 0.29878(15) 0.21196(14) 0.8169(6) 0.0308(8) Uani d . 1 . . C
H6 0.2544 0.2192 0.7795 0.037 Uiso calc R 1 . . H
C7 0.35308(19) 0.22109(15) 0.6790(6) 0.0341(9) Uani d . 1 . . C
H7 0.3517 0.2355 0.5320 0.041 Uiso calc R 1 . . H
C8 0.40997(15) 0.20513(14) 0.7976(8) 0.0333(8) Uani d . 1 . . C
H8 0.4534 0.2068 0.7445 0.040 Uiso calc R 1 . . H
C9 0.39060(17) 0.18627(15) 1.0090(6) 0.0311(8) Uani d . 1 . . C
H9 0.4188 0.1732 1.1236 0.037 Uiso calc R 1 . . H
C10 0.32236(16) 0.19017(15) 1.0208(6) 0.0280(7) Uani d . 1 . . C
H10 0.2965 0.1799 1.1445 0.034 Uiso calc R 1 . . H
C11 0.22633(14) 0.09388(14) 0.4999(5) 0.0180(6) Uani d . 1 . . C
H11 0.2361 0.1374 0.4343 0.022 Uiso calc R 1 . . H
C12 0.11982(14) 0.13252(14) 0.5543(5) 0.0200(6) Uani d . 1 . . C
H12 0.1336 0.1763 0.4997 0.024 Uiso calc R 1 . . H
C13 0.09765(15) 0.09239(16) 0.3619(5) 0.0255(7) Uani d . 1 . . C
H13A 0.0636 0.1165 0.2806 0.031 Uiso calc R 1 . . H
H13B 0.0784 0.0510 0.4141 0.031 Uiso calc R 1 . . H
C14 0.15441(16) 0.07787(18) 0.2121(5) 0.0271(8) Uani d . 1 . . C
H14A 0.1404 0.0468 0.0979 0.033 Uiso calc R 1 . . H
H14B 0.1686 0.1186 0.1395 0.033 Uiso calc R 1 . . H
C121 0.06931(15) 0.14232(15) 0.7278(5) 0.0235(8) Uani d . 1 . . C
H12A 0.0884 0.1680 0.8485 0.028 Uiso calc R 1 . . H
H12B 0.0324 0.1675 0.6668 0.028 Uiso calc R 1 . . H

loop_
_atom_site_aniso_label
_atom_site_aniso_U_11
_atom_site_aniso_U_22
_atom_site_aniso_U_33
_atom_site_aniso_U_12
_atom_site_aniso_U_13
_atom_site_aniso_U_23
Fe1 0.0153(2) 0.0156(2) 0.0192(2) -0.00040(14) -0.0009(2) -0.0003(2)
O1 0.0151(10) 0.0200(10) 0.0186(11) 0.0034(8) -0.0017(8) 0.0008(9)
O2 0.0232(11) 0.0280(11) 0.0176(14) 0.0020(8) -0.0032(8) -0.0047(8)
O3 0.0216(10) 0.0281(10) 0.0363(15) 0.0008(8) 0.0052(11) 0.0050(12)
C1 0.0176(14) 0.0124(14) 0.0190(15) -0.0033(11) -0.0015(12) -0.0021(12)
C2 0.0215(15) 0.0156(14) 0.0233(15) -0.0007(11) 0.0024(13) -0.0020(12)
C3 0.0195(16) 0.0154(15) 0.0369(17) 0.0045(13) 0.0038(14) -0.0040(14)
C4 0.0259(17) 0.0156(15) 0.0272(17) 0.0006(12) -0.0041(13) 0.0030(12)
C5 0.0204(14) 0.0136(13) 0.025(2) -0.0026(11) -0.0007(13) 0.0019(13)
C6 0.0282(16) 0.0180(14) 0.046(3) 0.0032(11) -0.0092(17) -0.0044(16)
C7 0.061(3) 0.0147(16) 0.0269(17) -0.0067(16) -0.0054(18) 0.0023(14)
C8 0.0295(15) 0.0244(14) 0.046(2) -0.0083(11) 0.008(2) -0.013(2)
C9 0.0358(19) 0.0228(17) 0.0347(19) 0.0044(14) -0.0119(16) -0.0078(15)
C10 0.0321(18) 0.0216(16) 0.0303(18) -0.0020(13) 0.0059(15) -0.0041(15)
C11 0.0190(15) 0.0172(14) 0.0178(15) -0.0015(11) 0.0024(12) -0.0005(12)
C12 0.0188(15) 0.0166(14) 0.0247(17) -0.0004(12) -0.0036(12) 0.0043(12)
C13 0.0217(17) 0.0318(18) 0.0230(15) 0.0017(13) -0.0062(12) -0.0008(13)
C14 0.0265(18) 0.0380(19) 0.0169(18) -0.0010(15) -0.0064(12) -0.0009(12)
C121 0.0215(15) 0.0186(15) 0.031(2) 0.0039(12) -0.0024(12) -0.0017(12)

loop_
_atom_type_symbol
_atom_type_description
_atom_type_scat_dispersion_real
_atom_type_scat_dispersion_imag
_atom_type_scat_source
C C 0.0020 0.0020 'International Tables Vol C Tables 4.2.6.8 and 6.1.1.4'
H H 0.0000 0.0000 'International Tables Vol C Tables 4.2.6.8 and 6.1.1.4'
O O 0.0080 0.0060 'International Tables Vol C Tables 4.2.6.8 and 6.1.1.4'
Fe Fe 0.3010 0.8450 'International Tables Vol C Tables 4.2.6.8 and 6.1.1.4'

loop_
_geom_angle_atom_site_label_1
_geom_angle_atom_site_label_2
_geom_angle_atom_site_label_3
_geom_angle
_geom_angle_publ_flag
C1 Fe1 C6 104.44(12) no
C1 Fe1 C10 126.12(13) no
C6 Fe1 C10 40.74(14) no
C1 Fe1 C2 41.12(12) no
C6 Fe1 C2 126.98(14) no
C10 Fe1 C2 165.00(13) no
C1 Fe1 C7 115.28(13) no
C6 Fe1 C7 40.64(15) no
C10 Fe1 C7 68.16(14) no
C2 Fe1 C7 107.93(14) no
C1 Fe1 C5 41.12(13) no
C6 Fe1 C5 114.49(12) no
C10 Fe1 C5 106.34(13) no
C2 Fe1 C5 68.89(12) no
C7 Fe1 C5 148.23(13) no
C1 Fe1 C4 68.90(12) no
C6 Fe1 C4 149.40(14) no
C10 Fe1 C4 117.95(13) no
C2 Fe1 C4 68.40(12) no
C7 Fe1 C4 169.55(14) no
C5 Fe1 C4 40.84(12) no
C1 Fe1 C3 68.95(13) no
C6 Fe1 C3 166.70(15) no
C10 Fe1 C3 152.39(14) no
C2 Fe1 C3 40.67(13) no
C7 Fe1 C3 130.52(15) no
C5 Fe1 C3 68.68(12) no
C4 Fe1 C3 40.51(13) no
C1 Fe1 C8 150.40(16) no
C6 Fe1 C8 68.18(12) no
C10 Fe1 C8 67.83(15) no
C2 Fe1 C8 119.31(15) no
C7 Fe1 C8 40.45(15) no
C5 Fe1 C8 168.42(16) no
C4 Fe1 C8 131.89(13) no
C3 Fe1 C8 111.50(13) no
C1 Fe1 C9 165.36(14) no
C6 Fe1 C9 68.02(14) no
C10 Fe1 C9 40.17(14) no
C2 Fe1 C9 153.33(14) no
C7 Fe1 C9 67.80(14) no
C5 Fe1 C9 129.10(13) no
C4 Fe1 C9 110.77(13) no
C3 Fe1 C9 120.96(13) no
C8 Fe1 C9 40.17(17) no
C11 O1 C12 110.3(2) yes
C11 O2 C14 109.5(2) yes
C2 C1 C5 107.7(3) no
C2 C1 C11 124.6(3) yes
C5 C1 C11 127.6(3) yes
C2 C1 Fe1 69.70(16) no
C5 C1 Fe1 70.10(17) no
C11 C1 Fe1 123.4(2) no
C3 C2 C1 108.4(3) no
C3 C2 Fe1 70.22(18) no
C1 C2 Fe1 69.18(17) no
C4 C3 C2 107.9(3) no
C4 C3 Fe1 69.74(17) no
C2 C3 Fe1 69.10(16) no
C3 C4 C5 108.4(3) no
C3 C4 Fe1 69.75(17) no
C5 C4 Fe1 69.43(16) no
C4 C5 C1 107.5(3) no
C4 C5 Fe1 69.73(16) no
C1 C5 Fe1 68.78(15) no
C7 C6 C10 107.6(3) no
C7 C6 Fe1 69.94(18) no
C10 C6 Fe1 69.81(17) no
C6 C7 C8 108.2(3) no
C6 C7 Fe1 69.41(18) no
C8 C7 Fe1 70.46(18) no
C9 C8 C7 107.7(3) no
C9 C8 Fe1 69.95(18) no
C7 C8 Fe1 69.08(18) no
C10 C9 C8 108.2(3) no
C10 C9 Fe1 69.10(18) no
C8 C9 Fe1 69.88(19) no
C9 C10 C6 108.3(3) no
C9 C10 Fe1 70.73(18) no
C6 C10 Fe1 69.45(18) no
O1 C11 O2 111.2(2) yes
O1 C11 C1 110.1(2) yes
O2 C11 C1 109.5(2) yes
O1 C12 C121 107.9(2) yes
O1 C12 C13 109.2(2) yes
C121 C12 C13 114.9(3) yes
C12 C13 C14 110.5(3) yes
O2 C14 C13 110.8(2) yes
O3 C121 C12 111.9(2) yes

loop_
_geom_bond_atom_site_label_1
_geom_bond_atom_site_label_2
_geom_bond_site_symmetry_2
_geom_bond_distance
_geom_bond_publ_flag
Fe1 C1 . 2.029(3) no
Fe1 C6 . 2.029(3) no
Fe1 C10 . 2.034(3) no
Fe1 C2 . 2.036(3) no
Fe1 C7 . 2.036(3) no
Fe1 C5 . 2.046(3) no
Fe1 C4 . 2.050(3) no
Fe1 C3 . 2.050(3) no
Fe1 C8 . 2.054(3) no
Fe1 C9 . 2.055(3) no
O1 C11 . 1.412(3) yes
O1 C12 . 1.450(3) yes
O2 C11 . 1.413(3) yes
O2 C14 . 1.435(4) yes
O3 C121 . 1.427(4) yes
C1 C2 . 1.427(4) no
C1 C5 . 1.431(5) no
C1 C11 . 1.486(4) yes
C2 C3 . 1.420(5) no
C3 C4 . 1.420(5) no
C4 C5 . 1.429(4) no
C6 C7 . 1.412(5) no
C6 C10 . 1.414(5) no
C7 C8 . 1.414(5) no
C8 C9 . 1.411(6) no
C9 C10 . 1.404(5) no
C12 C121 . 1.500(4) yes
C12 C13 . 1.510(4) yes
C13 C14 . 1.513(4) yes

loop_
_geom_hbond_atom_site_label_D
_geom_hbond_atom_site_label_H
_geom_hbond_atom_site_label_A
_geom_hbond_site_symmetry_A
_geom_hbond_distance_DH
_geom_hbond_distance_HA
_geom_hbond_distance_DA
_geom_hbond_angle_DHA
O3 H3 O3 2 0.76 2.01 2.720(3) 156

loop_
_geom_torsion_atom_site_label_1
_geom_torsion_atom_site_label_2
_geom_torsion_atom_site_label_3
_geom_torsion_atom_site_label_4
_geom_torsion
_geom_torsion_publ_flag
C11 O1 C12 C13 57.5(3) yes
O1 C12 C13 C14 -51.1(3) yes
C12 C13 C14 O2 51.6(4) yes
C13 C14 O2 C11 -56.9(3) yes
C14 O2 C11 O1 64.1(3) yes
O2 C11 O1 C12 -65.1(3) yes
